data_1511725
loop_
_publ_author_name
'Elfstroem, M.'

_publ_section_title
;
 The Crystal Structure of Cr3 B4
;
_journal_name_full 'Acta Chemica Scandinavica (1-27,1973-42,1988)'
_journal_page_first 1178
_journal_page_last 1178
_journal_paper_doi 10.3891/acta.chem.scand.15-1178
_journal_volume 15
_journal_year 1961
_chemical_formula_sum 'B4 Cr3'
_chemical_name_systematic 'Cr3 B4'
_space_group_IT_number 71
_symmetry_space_group_name_Hall '-I 2 2'
_symmetry_space_group_name_H-M 'I m m m'
_cell_angle_alpha 90
_cell_angle_beta 90
_cell_angle_gamma 90
_cell_formula_units_Z 2
_cell_length_a 2.986
_cell_length_b 13.02
_cell_length_c 2.952
_cell_volume 114.767
_citation_journal_id_ASTM ACSAA4
_cod_data_source_file boron4-x_48.cif
_cod_data_source_block B4Cr3
_cod_database_code 1511725

loop_
_symmetry_equiv_pos_as_xyz
x,y,z
-x,-y,z
x,-y,-z
-x,y,-z
-x,-y,-z
x,y,-z
-x,y,z
x,-y,z
x+1/2,y+1/2,z+1/2
-x+1/2,-y+1/2,z+1/2
x+1/2,-y+1/2,-z+1/2
-x+1/2,y+1/2,-z+1/2
-x+1/2,-y+1/2,-z+1/2
x+1/2,y+1/2,-z+1/2
-x+1/2,y+1/2,z+1/2
x+1/2,-y+1/2,z+1/2

loop_
_atom_site_label
_atom_site_type_symbol
_atom_site_fract_x
_atom_site_fract_y
_atom_site_fract_z
_atom_site_occupancy
_atom_site_U_iso_or_equiv
Cr2 Cr+4 0 0.1861 0 1 0.0
B1 B-3 0 0.3607 0 1 0.0
Cr1 Cr+4 0.5 0.5 0 1 0.0
B2 B-3 0 0.4351 0.5 1 0.0
